data_2209876
loop_
_publ_author_name
'Xu-Sheng Gao'
'Yong-Min Wan'
'Qin Zhou'
'Yuan-Xiang Shi'
'Jin-Tang Wang'

_publ_section_title
;
 Diethyl pyridine-2,6-dicarboxylate
;
_journal_coeditor_code HK2068
_journal_issue 8
_journal_name_full 'Acta Crystallographica Section E'
_journal_page_first o3145
_journal_page_last o3146
_journal_paper_doi 10.1107/S1600536806024160
_journal_volume 62
_journal_year 2006
_chemical_formula_iupac 'C11 H13 N O4'
_chemical_formula_moiety 'C11 H13 N O4'
_chemical_formula_sum 'C11 H13 N O4'
_chemical_formula_weight 223.22
_chemical_name_systematic
;
Diethyl pyridine-2,6-dicarboxylate
;
_space_group_IT_number 15
_symmetry_cell_setting monoclinic
_symmetry_space_group_name_Hall '-C 2yc'
_symmetry_space_group_name_H-M 'C 1 2/c 1'
_atom_sites_solution_hydrogens geom
_atom_sites_solution_primary direct
_atom_sites_solution_secondary difmap
_audit_creation_method SHELXL-97
_cell_angle_alpha 90.00
_cell_angle_beta 96.45(3)
_cell_angle_gamma 90.00
_cell_formula_units_Z 4
_cell_length_a 15.222(3)
_cell_length_b 6.3480(13)
_cell_length_c 12.423(3)
_cell_measurement_reflns_used 25
_cell_measurement_temperature 296(2)
_cell_measurement_theta_max 13
_cell_measurement_theta_min 10
_cell_volume 1192.8(5)
_computing_cell_refinement 'CAD-4 Software'
_computing_data_collection 'CAD-4 Software (Enraf--Nonius, 1985)'
_computing_data_reduction 'XCAD4 (Harms & Wocadlo, 1995)'
_computing_molecular_graphics 'SHELXTL (Bruker, 2000)'
_computing_publication_material SHELXTL
_computing_structure_refinement 'SHELXL97 (Sheldrick, 1997)'
_computing_structure_solution 'SHELXS97 (Sheldrick, 1997)'
_diffrn_ambient_temperature 296(2)
_diffrn_measured_fraction_theta_full 0.999
_diffrn_measured_fraction_theta_max 0.999
_diffrn_measurement_device_type 'Enraf--Nonius CAD-4'
_diffrn_measurement_method \w/2\q
_diffrn_radiation_monochromator graphite
_diffrn_radiation_source 'fine-focus sealed tube'
_diffrn_radiation_type MoK\a
_diffrn_radiation_wavelength 0.71073
_diffrn_reflns_av_R_equivalents 0.0262
_diffrn_reflns_av_sigmaI/netI 0.0266
_diffrn_reflns_limit_h_max 18
_diffrn_reflns_limit_h_min -18
_diffrn_reflns_limit_k_max 0
_diffrn_reflns_limit_k_min -7
_diffrn_reflns_limit_l_max 0
_diffrn_reflns_limit_l_min -15
_diffrn_reflns_number 1226
_diffrn_reflns_theta_full 25.96
_diffrn_reflns_theta_max 25.96
_diffrn_reflns_theta_min 2.69
_diffrn_standards_decay_% 0
_diffrn_standards_interval_time 120
_diffrn_standards_number 3
_exptl_absorpt_coefficient_mu 0.095
_exptl_absorpt_correction_T_max 0.9817
_exptl_absorpt_correction_T_min 0.9639
_exptl_absorpt_correction_type psi-scan
_exptl_absorpt_process_details '(North <i>et al.</i>,  1968)'
_exptl_crystal_colour colourless
_exptl_crystal_density_diffrn 1.243
_exptl_crystal_density_method 'not measured'
_exptl_crystal_description block
_exptl_crystal_F_000 472
_exptl_crystal_size_max 0.40
_exptl_crystal_size_mid 0.30
_exptl_crystal_size_min 0.20
_refine_diff_density_max 0.222
_refine_diff_density_min -0.169
_refine_ls_extinction_coef 0.019(5)
_refine_ls_extinction_expression Fc^*^=kFc[1+0.001xFc^2^\l^3^/sin(2\q)]^-1/4^
_refine_ls_extinction_method SHELXL97
_refine_ls_goodness_of_fit_ref 1.093
_refine_ls_hydrogen_treatment constr
_refine_ls_matrix_type full
_refine_ls_number_parameters 75
_refine_ls_number_reflns 1166
_refine_ls_number_restraints 0
_refine_ls_restrained_S_all 1.093
_refine_ls_R_factor_all 0.0763
_refine_ls_R_factor_gt 0.0490
_refine_ls_shift/su_max 0.000
_refine_ls_shift/su_mean 0.000
_refine_ls_structure_factor_coef Fsqd
_refine_ls_weighting_details 'calc w=1/[\s^2^(Fo^2^)+(0.1P)^2^] where P=(Fo^2^+2Fc^2^)/3'
_refine_ls_weighting_scheme calc
_refine_ls_wR_factor_gt 0.1468
_refine_ls_wR_factor_ref 0.1676
_reflns_number_gt 799
_reflns_number_total 1166
_reflns_threshold_expression I>2\s(I)
_cod_data_source_file hk2068.cif
_cod_data_source_block I
_cod_original_sg_symbol_H-M 'C 2/c'
_cod_database_code 2209876
_cod_database_fobs_code 2209876

loop_
_symmetry_equiv_pos_as_xyz
'x, y, z'
'-x, y, -z+1/2'
'x+1/2, y+1/2, z'
'-x+1/2, y+1/2, -z+1/2'
'-x, -y, -z'
'x, -y, z-1/2'
'-x+1/2, -y+1/2, -z'
'x+1/2, -y+1/2, z-1/2'

loop_
_atom_site_type_symbol
_atom_site_label
_atom_site_fract_x
_atom_site_fract_y
_atom_site_fract_z
_atom_site_U_iso_or_equiv
_atom_site_adp_type
_atom_site_calc_flag
_atom_site_refinement_flags
_atom_site_occupancy
O O1 0.12757(9) 0.0924(2) 0.50020(10) 0.0622(5) Uani d . 1
O O2 0.10242(11) -0.2140(2) 0.41701(12) 0.0835(7) Uani d . 1
N N 0.0000 -0.0085(3) 0.2500 0.0434(6) Uani d S 1
C C1 0.21009(14) 0.1613(4) 0.66866(16) 0.0718(7) Uani d . 1
H H1A 0.2481 0.1031 0.7282 0.108 Uiso calc R 1
H H1B 0.1582 0.2190 0.6948 0.108 Uiso calc R 1
H H1C 0.2409 0.2705 0.6349 0.108 Uiso calc R 1
C C2 0.18379(14) -0.0082(3) 0.58780(15) 0.0619(6) Uani d . 1
H H2A 0.2356 -0.0691 0.5610 0.074 Uiso calc R 1
H H2B 0.1518 -0.1191 0.6204 0.074 Uiso calc R 1
C C3 0.09233(11) -0.0276(3) 0.42010(14) 0.0477(6) Uani d . 1
C C4 0.04241(10) 0.1019(3) 0.33192(13) 0.0439(5) Uani d . 1
C C5 0.04282(11) 0.3218(3) 0.33600(16) 0.0555(6) Uani d . 1
H H5A 0.0714 0.3924 0.3955 0.067 Uiso calc R 1
C C6 0.0000 0.4319(4) 0.2500 0.0619(8) Uani d S 1
H H6A 0.0000 0.5784 0.2500 0.074 Uiso calc SR 1

loop_
_atom_site_aniso_label
_atom_site_aniso_U_11
_atom_site_aniso_U_22
_atom_site_aniso_U_33
_atom_site_aniso_U_12
_atom_site_aniso_U_13
_atom_site_aniso_U_23
O1 0.0760(10) 0.0434(8) 0.0607(9) 0.0065(7) -0.0211(7) -0.0067(6)
O2 0.1225(14) 0.0346(9) 0.0813(11) 0.0063(8) -0.0410(10) -0.0021(7)
N 0.0470(11) 0.0272(10) 0.0538(12) 0.000 -0.0039(9) 0.000
C1 0.0766(15) 0.0732(16) 0.0620(13) -0.0116(12) -0.0076(11) -0.0068(11)
C2 0.0669(12) 0.0583(12) 0.0561(12) 0.0070(10) -0.0125(10) -0.0013(10)
C3 0.0539(11) 0.0329(10) 0.0541(12) -0.0009(8) -0.0034(9) -0.0038(8)
C4 0.0453(9) 0.0312(9) 0.0535(10) 0.0007(7) -0.0024(8) -0.0028(7)
C5 0.0589(12) 0.0308(10) 0.0721(12) -0.0013(8) -0.0134(10) -0.0072(8)
C6 0.0684(18) 0.0256(12) 0.086(2) 0.000 -0.0174(15) 0.000

loop_
_atom_type_symbol
_atom_type_description
_atom_type_scat_dispersion_real
_atom_type_scat_dispersion_imag
_atom_type_scat_source
C C 0.0033 0.0016 'International Tables Vol C Tables 4.2.6.8 and 6.1.1.4'
H H 0.0000 0.0000 'International Tables Vol C Tables 4.2.6.8 and 6.1.1.4'
N N 0.0061 0.0033 'International Tables Vol C Tables 4.2.6.8 and 6.1.1.4'
O O 0.0106 0.0060 'International Tables Vol C Tables 4.2.6.8 and 6.1.1.4'

loop_
_geom_angle_atom_site_label_1
_geom_angle_atom_site_label_2
_geom_angle_atom_site_label_3
_geom_angle_site_symmetry_1
_geom_angle_site_symmetry_3
_geom_angle
_geom_angle_publ_flag
C3 O1 C2 . . 117.78(15) yes
C4 N C4 . 2 116.9(2) yes
C2 C1 H1A . . 109.5 ?
C2 C1 H1B . . 109.5 ?
H1A C1 H1B . . 109.5 ?
C2 C1 H1C . . 109.5 ?
H1A C1 H1C . . 109.5 ?
H1B C1 H1C . . 109.5 ?
O1 C2 C1 . . 106.09(17) yes
O1 C2 H2A . . 110.5 ?
C1 C2 H2A . . 110.5 ?
O1 C2 H2B . . 110.5 ?
C1 C2 H2B . . 110.5 ?
H2A C2 H2B . . 108.7 ?
O2 C3 O1 . . 123.63(17) yes
O2 C3 C4 . . 125.02(16) yes
O1 C3 C4 . . 111.28(15) yes
N C4 C5 . . 123.38(16) yes
N C4 C3 . . 115.31(15) yes
C5 C4 C3 . . 121.30(16) ?
C6 C5 C4 . . 118.62(17) ?
C6 C5 H5A . . 120.7 ?
C4 C5 H5A . . 120.7 ?
C5 C6 C5 2 . 119.0(2) ?
C5 C6 H6A 2 . 120.5 ?
C5 C6 H6A . . 120.5 ?

loop_
_geom_bond_atom_site_label_1
_geom_bond_atom_site_label_2
_geom_bond_site_symmetry_2
_geom_bond_distance
_geom_bond_publ_flag
O1 C3 . 1.319(2) yes
O1 C2 . 1.454(2) yes
O2 C3 . 1.195(2) yes
N C4 . 1.3404(19) yes
N C4 2 1.3404(19) yes
C1 C2 . 1.496(3) ?
C1 H1A . 0.9600 ?
C1 H1B . 0.9600 ?
C1 H1C . 0.9600 ?
C2 H2A . 0.9700 ?
C2 H2B . 0.9700 ?
C3 C4 . 1.505(2) ?
C4 C5 . 1.396(2) ?
C5 C6 . 1.378(2) ?
C5 H5A . 0.9300 ?
C6 C5 2 1.378(2) ?
C6 H6A . 0.9300 ?

loop_
_geom_hbond_atom_site_label_D
_geom_hbond_atom_site_label_H
_geom_hbond_atom_site_label_A
_geom_hbond_site_symmetry_A
_geom_hbond_distance_DH
_geom_hbond_distance_HA
_geom_hbond_distance_DA
_geom_hbond_angle_DHA
_geom_hbond_publ_flag
C5 H5A O2 1_565 0.9300 2.5500 3.212(2) 128.00 yes
C6 H6A N 1_565 0.9300 2.6200 3.552(3) 180.00 yes
C6 H6A N 2_565 0.9300 2.6200 3.552(3) 180.00 yes

loop_
_geom_torsion_atom_site_label_1
_geom_torsion_atom_site_label_2
_geom_torsion_atom_site_label_3
_geom_torsion_atom_site_label_4
_geom_torsion_site_symmetry_1
_geom_torsion_site_symmetry_4
_geom_torsion
C3 O1 C2 C1 . . -177.09(16)
C2 O1 C3 O2 . . 1.8(3)
C2 O1 C3 C4 . . -175.29(15)
C4 N C4 C5 2 . 1.13(14)
C4 N C4 C3 2 . -177.58(16)
O2 C3 C4 N . . 6.7(3)
O1 C3 C4 N . . -176.26(13)
O2 C3 C4 C5 . . -172.0(2)
O1 C3 C4 C5 . . 5.0(2)
N C4 C5 C6 . . -2.2(3)
C3 C4 C5 C6 . . 176.41(13)
C4 C5 C6 C5 . 2 1.03(13)
